data_4331586
loop_
_publ_author_name
'Bernhardt, Paul V.'
'Bozogli\'an, Fernando'
'Gonz\'alez, Gabriel'
'Mart\'inez, Manuel'
'Macpherson, Brendan P.'
'Sienra, Beatriz'

_publ_section_title
;
 Dinuclear Cyano-Bridged CoIII&#x2212;FeIIComplexes as Precursors for
 Molecular Mixed-Valence Complexes of Higher Nuclearity
;
_journal_issue 1
_journal_name_full 'Inorganic Chemistry'
_journal_page_first 74
_journal_page_last 82
_journal_paper_doi 10.1021/ic0511423
_journal_volume 45
_journal_year 2006
_chemical_compound_source 'synthesis as described'
_chemical_formula_moiety 'C30 H76 Cl2 Co2 Fe N16 O17'
_chemical_formula_structural 'C30 H76 CL2 CO2 FE N16 O17'
_chemical_formula_sum 'C30 H76 Cl2 Co2 Fe N16 O17'
_chemical_formula_weight 1177.68
_chemical_name_systematic
;
 ?
;
_space_group_IT_number 14
_symmetry_cell_setting monoclinic
_symmetry_Int_Tables_number 14
_symmetry_space_group_name_Hall '-P 2ybc'
_symmetry_space_group_name_H-M 'P 1 21/c 1'
_atom_sites_solution_hydrogens geom
_atom_sites_solution_primary direct
_atom_sites_solution_secondary difmap
_audit_conform_dict_location ftp://ftp.iucr.org/cifdics/cif_core.dic
_audit_conform_dict_name cif_core.dic
_audit_conform_dict_version 2.1
_audit_creation_date 2005-05-26T13:35:35-00:00
_audit_creation_method 'WinGX routine CIF_UPDATE'
_cell_angle_alpha 90
_cell_angle_beta 90.14(2)
_cell_angle_gamma 90
_cell_formula_units_Z 4
_cell_length_a 15.273(2)
_cell_length_b 11.2970(10)
_cell_length_c 30.747(6)
_cell_measurement_reflns_used 25
_cell_measurement_temperature 293(2)
_cell_measurement_theta_max 13.518
_cell_measurement_theta_min 10.895
_cell_measurement_wavelength 0.71073
_cell_volume 5305.0(13)
_computing_cell_refinement 'CAD4 Express (Enraf Nonius, 1994)'
_computing_data_collection 'CAD4 Express (Enraf Nonius, 1994)'
_computing_data_reduction 'XCAD4 (Harms & Wocadlo, 1995)'
_computing_molecular_graphics 'Ortep-3 for Windows (Farrugia, 1997)'
_computing_publication_material 'WinGX publication routines (Farrugia, 1999)'
_computing_structure_refinement 'SHELXL-97 (Sheldrick, 1997)'
_diffrn_ambient_temperature 293(2)
_diffrn_detector 'scintillation LiI'
_diffrn_detector_dtime 1.195
_diffrn_measured_fraction_theta_full 1
_diffrn_measured_fraction_theta_max 1
_diffrn_measurement_device '\k-geometry diffractometer'
_diffrn_measurement_device_type 'Enraf Nonius CAD4'
_diffrn_measurement_method 'non-profiled omega/2theta scans'
_diffrn_orient_matrix_type
;
  x-axis points to radiation source
  the matrix is specified in reciprocal space
;
_diffrn_orient_matrix_UB_11 0.43369E-1
_diffrn_orient_matrix_UB_12 -0.00195
_diffrn_orient_matrix_UB_13 -0.0243
_diffrn_orient_matrix_UB_21 0.49033E-1
_diffrn_orient_matrix_UB_22 -0.647E-3
_diffrn_orient_matrix_UB_23 0.21607E-1
_diffrn_orient_matrix_UB_31 -0.1336E-2
_diffrn_orient_matrix_UB_32 -0.88516E-1
_diffrn_orient_matrix_UB_33 0.00037
_diffrn_radiation_monochromator graphite
_diffrn_radiation_probe x-ray
_diffrn_radiation_type MoK\a
_diffrn_radiation_wavelength 0.71073
_diffrn_reflns_av_R_equivalents 0.12
_diffrn_reflns_av_unetI/netI 0.1564
_diffrn_reflns_limit_h_max 18
_diffrn_reflns_limit_h_min 0
_diffrn_reflns_limit_k_max 13
_diffrn_reflns_limit_k_min 0
_diffrn_reflns_limit_l_max 36
_diffrn_reflns_limit_l_min -36
_diffrn_reflns_number 9705
_diffrn_reflns_theta_full 24.97
_diffrn_reflns_theta_max 24.97
_diffrn_reflns_theta_min 1.88
_diffrn_source 'Enraf Nonius FR590'
_diffrn_standards_decay_% 5
_diffrn_standards_interval_time 120
_diffrn_standards_number 3
_exptl_absorpt_coefficient_mu 1.065
_exptl_absorpt_correction_T_max 0.6681
_exptl_absorpt_correction_T_min 0.4207
_exptl_absorpt_correction_type psi-scan
_exptl_absorpt_process_details
;
North A.C.T., Phillips D.C. & Mathews F.S. (1968) Acta. Cryst. A24, 351
        Number of psi-scan sets used was   2
        Theta correction was applied.
        Averaged transmission function was used.
        No Fourier smoothing was applied.
;
_exptl_crystal_colour red
_exptl_crystal_density_diffrn 1.475
_exptl_crystal_density_method 'not measured'
_exptl_crystal_description prism
_exptl_crystal_F_000 2472
_exptl_crystal_size_max 0.5
_exptl_crystal_size_mid 0.4
_exptl_crystal_size_min 0.3
_refine_diff_density_max 1.152
_refine_diff_density_min -0.801
_refine_diff_density_rms 0.163
_refine_ls_extinction_method none
_refine_ls_goodness_of_fit_ref 1.054
_refine_ls_hydrogen_treatment constr
_refine_ls_matrix_type full
_refine_ls_number_parameters 607
_refine_ls_number_reflns 9326
_refine_ls_number_restraints 19
_refine_ls_restrained_S_all 1.062
_refine_ls_R_factor_all 0.2342
_refine_ls_R_factor_gt 0.1102
_refine_ls_shift/su_max 0.002
_refine_ls_shift/su_mean 0
_refine_ls_structure_factor_coef Fsqd
_refine_ls_weighting_details 'calc w=1/[\s^2^(Fo^2^)+(0.1625P)^2^+69.5940P] where P=(Fo^2^+2Fc^2^)/3'
_refine_ls_weighting_scheme calc
_refine_ls_wR_factor_gt 0.3212
_refine_ls_wR_factor_ref 0.3854
_reflns_number_gt 4013
_reflns_number_total 9326
_reflns_threshold_expression >2sigma(I)
_cod_data_source_file ic0511423sup1.cif
_cod_data_source_block fere295
_cod_original_sg_symbol_H-M 'P 21/c'
_cod_database_code 4331586
_exptl_absorpt_factor_mur 0.398
_exptl_absorpt_correction_t_ave 0.5267
_diffrn_standards_decay_corr_max 1.058
_diffrn_standards_decay_corr_min 0.902

loop_
_symmetry_equiv_pos_as_xyz
'x, y, z'
'-x, y+1/2, -z+1/2'
'-x, -y, -z'
'x, -y-1/2, z-1/2'

loop_
_atom_site_label
_atom_site_type_symbol
_atom_site_fract_x
_atom_site_fract_y
_atom_site_fract_z
_atom_site_U_iso_or_equiv
_atom_site_adp_type
_atom_site_occupancy
_atom_site_symmetry_multiplicity
_atom_site_calc_flag
_atom_site_refinement_flags
_atom_site_disorder_assembly
_atom_site_disorder_group
Co1 Co 0.79026(11) 0.18729(15) 0.75400(6) 0.0309(5) Uani 1 1 d . . .
C1A C 0.8112(12) 0.1876(14) 0.6604(5) 0.054(4) Uani 1 1 d . . .
H1A1 H 0.8312 0.1064 0.658 0.065 Uiso 1 1 calc R . .
H1A2 H 0.8349 0.231 0.6359 0.065 Uiso 1 1 calc R . .
C2A C 0.7139(12) 0.1887(16) 0.6571(5) 0.063(5) Uani 1 1 d . . .
H2A1 H 0.6919 0.1107 0.6645 0.076 Uiso 1 1 calc R . .
H2A2 H 0.6974 0.2051 0.6273 0.076 Uiso 1 1 calc R . .
C3A C 0.6707(11) 0.2791(16) 0.6865(5) 0.065(5) Uani 1 1 d . . .
H3A1 H 0.6988 0.3554 0.6825 0.078 Uiso 1 1 calc R . .
H3A2 H 0.6096 0.2873 0.6784 0.078 Uiso 1 1 calc R . .
C4A C 0.6469(10) 0.3432(14) 0.7614(6) 0.055(4) Uani 1 1 d . . .
H4A1 H 0.5885 0.3265 0.7721 0.066 Uiso 1 1 calc R . .
H4A2 H 0.6445 0.4158 0.7446 0.066 Uiso 1 1 calc R . .
C5A C 0.7107(10) 0.3590(12) 0.8004(5) 0.044(4) Uani 1 1 d . . .
C6A C 0.7050(11) 0.2532(14) 0.8302(5) 0.056(4) Uani 1 1 d . . .
H6A1 H 0.7448 0.2637 0.8545 0.067 Uiso 1 1 calc R . .
H6A2 H 0.646 0.2466 0.8416 0.067 Uiso 1 1 calc R . .
C7A C 0.7674(12) 0.0484(14) 0.8362(5) 0.058(5) Uani 1 1 d . . .
H7A1 H 0.7369 0.0487 0.8639 0.07 Uiso 1 1 calc R . .
H7A2 H 0.7568 -0.0278 0.8227 0.07 Uiso 1 1 calc R . .
C8A C 0.8612(11) 0.0598(16) 0.8447(5) 0.058(4) Uani 1 1 d . . .
H8A1 H 0.8784 0.0028 0.8667 0.07 Uiso 1 1 calc R . .
H8A2 H 0.8733 0.1383 0.8559 0.07 Uiso 1 1 calc R . .
C9A C 0.9142(10) 0.0398(14) 0.8046(5) 0.051(4) Uani 1 1 d . . .
H9A1 H 0.8936 -0.0313 0.7902 0.062 Uiso 1 1 calc R . .
H9A2 H 0.9749 0.0272 0.8128 0.062 Uiso 1 1 calc R . .
C10A C 0.9603(10) 0.1218(14) 0.7344(5) 0.053(4) Uani 1 1 d . . .
H10A H 0.9417 0.0491 0.7203 0.063 Uiso 1 1 calc R . .
H10B H 1.0218 0.1147 0.7417 0.063 Uiso 1 1 calc R . .
C11A C 0.9466(10) 0.2242(14) 0.7045(6) 0.054(4) Uani 1 1 d . . .
H11A H 0.9728 0.2087 0.6764 0.065 Uiso 1 1 calc R . .
H11B H 0.9725 0.2954 0.7166 0.065 Uiso 1 1 calc R . .
C12A C 0.6953(13) 0.4751(15) 0.8207(6) 0.071(5) Uani 1 1 d . . .
H12A H 0.7001 0.536 0.7991 0.106 Uiso 1 1 calc R . .
H12B H 0.7381 0.4883 0.8431 0.106 Uiso 1 1 calc R . .
H12C H 0.6378 0.4768 0.8331 0.106 Uiso 1 1 calc R . .
C12B C 0.7377(16) -0.459(2) 0.4537(6) 0.098(7) Uani 1 1 d . . .
H12D H 0.6781 -0.4818 0.4482 0.147 Uiso 1 1 calc R . .
H12E H 0.7746 -0.5276 0.4522 0.147 Uiso 1 1 calc R . .
H12F H 0.7558 -0.4025 0.4322 0.147 Uiso 1 1 calc R . .
N1A N 0.8471(8) 0.2379(10) 0.7002(4) 0.045(3) Uani 1 1 d . . .
H1A H 0.8373 0.3172 0.6983 0.053 Uiso 1 1 calc R . .
N2A N 0.6770(7) 0.2438(11) 0.7330(4) 0.042(3) Uani 1 1 d . . .
H2A H 0.6383 0.1834 0.7368 0.05 Uiso 1 1 calc R . .
N3A N 0.7273(8) 0.1461(10) 0.8069(4) 0.045(3) Uani 1 1 d . . .
H3A H 0.6753 0.1161 0.7977 0.054 Uiso 1 1 calc R . .
N4A N 0.9092(8) 0.1417(11) 0.7734(4) 0.046(3) Uani 1 1 d . . .
H4A H 0.9327 0.2057 0.7871 0.056 Uiso 1 1 calc R . .
N5A N 0.7981(8) 0.3446(9) 0.7799(4) 0.042(3) Uani 1 1 d . . .
H5A1 H 0.8412 0.3481 0.7999 0.051 Uiso 1 1 calc R . .
H5A2 H 0.8074 0.4003 0.7595 0.051 Uiso 1 1 calc R . .
Co2 Co 0.71448(13) -0.24844(18) 0.56200(6) 0.0423(5) Uani 1 1 d . A .
C1B1 C 0.793(3) -0.012(4) 0.5675(13) 0.057(13) Uiso 0.48(5) 1 d P A 1
H1B1 H 0.773 0.0072 0.5966 0.069 Uiso 0.48(5) 1 calc PR A 1
H1B2 H 0.8037 0.0615 0.552 0.069 Uiso 0.48(5) 1 calc PR A 1
C2B1 C 0.882(3) -0.089(4) 0.5700(17) 0.069(15) Uiso 0.48(5) 1 d P A 1
H2B1 H 0.93 -0.0332 0.5688 0.083 Uiso 0.48(5) 1 calc PR A 1
H2B2 H 0.8834 -0.1243 0.5988 0.083 Uiso 0.48(5) 1 calc PR A 1
C3B1 C 0.901(3) -0.179(5) 0.541(2) 0.079(15) Uiso 0.48(5) 1 d P A 1
H3B1 H 0.962 -0.2032 0.5436 0.095 Uiso 0.48(5) 1 calc PR A 1
H3B2 H 0.8912 -0.1528 0.511 0.095 Uiso 0.48(5) 1 calc PR A 1
C1B2 C 0.831(4) -0.044(5) 0.5628(17) 0.096(16) Uiso 0.52(5) 1 d P A 2
H1B3 H 0.8411 0.04 0.5593 0.115 Uiso 0.52(5) 1 calc PR A 2
H1B4 H 0.837 -0.063 0.5935 0.115 Uiso 0.52(5) 1 calc PR A 2
C2B2 C 0.891(4) -0.103(6) 0.541(3) 0.12(2) Uiso 0.52(5) 1 d P A 2
H2B3 H 0.9459 -0.0599 0.5397 0.141 Uiso 0.52(5) 1 calc PR A 2
H2B4 H 0.8714 -0.1197 0.5114 0.141 Uiso 0.52(5) 1 calc PR A 2
C3B2 C 0.900(3) -0.220(4) 0.5682(19) 0.092(17) Uiso 0.52(5) 1 d P A 2
H3B3 H 0.9572 -0.2566 0.5639 0.111 Uiso 0.52(5) 1 calc PR A 2
H3B4 H 0.8917 -0.2053 0.599 0.111 Uiso 0.52(5) 1 calc PR A 2
C4B C 0.8388(13) -0.362(2) 0.5100(6) 0.086(7) Uani 1 1 d . A .
H4B1 H 0.8617 -0.3168 0.4857 0.103 Uiso 1 1 calc R . .
H4B2 H 0.8761 -0.4303 0.5144 0.103 Uiso 1 1 calc R . .
C5B C 0.7449(14) -0.4026(16) 0.4997(6) 0.069(5) Uani 1 1 d . A .
C6B C 0.7045(16) -0.4835(17) 0.5340(6) 0.088(7) Uani 1 1 d . A .
H6B1 H 0.6457 -0.5064 0.5255 0.106 Uiso 1 1 calc R . .
H6B2 H 0.7395 -0.5545 0.5376 0.106 Uiso 1 1 calc R . .
C7B C 0.6323(19) -0.462(2) 0.6043(7) 0.111(9) Uani 1 1 d . A .
H7B1 H 0.6264 -0.547 0.5999 0.133 Uiso 1 1 calc R . .
H7B2 H 0.6495 -0.4493 0.6343 0.133 Uiso 1 1 calc R . .
C8B C 0.5461(14) -0.404(2) 0.5962(8) 0.089(7) Uani 1 1 d . . .
H8B1 H 0.5024 -0.4433 0.6141 0.107 Uiso 1 1 calc R . .
H8B2 H 0.53 -0.4172 0.5661 0.107 Uiso 1 1 calc R . .
C9B C 0.5425(14) -0.273(2) 0.6054(7) 0.091(7) Uani 1 1 d . A .
H9B1 H 0.4819 -0.2468 0.6047 0.109 Uiso 1 1 calc R . .
H9B2 H 0.5652 -0.2579 0.6343 0.109 Uiso 1 1 calc R . .
C10B C 0.5897(16) -0.079(2) 0.5817(8) 0.092(7) Uani 1 1 d . A .
H10C H 0.53 -0.051 0.5786 0.11 Uiso 1 1 calc R . .
H10D H 0.6096 -0.0623 0.611 0.11 Uiso 1 1 calc R . .
C11B C 0.6443(19) -0.023(2) 0.5511(9) 0.110(9) Uani 1 1 d . A .
H11C H 0.6533 0.0585 0.5602 0.132 Uiso 1 1 calc R . .
H11D H 0.6146 -0.0214 0.5232 0.132 Uiso 1 1 calc R . .
N1B N 0.7296(11) -0.0791(14) 0.5456(5) 0.076(5) Uani 1 1 d . . .
H1B H 0.7427 -0.0768 0.5168 0.091 Uiso 1 1 calc R A 1
N2B N 0.8392(9) -0.2828(17) 0.5523(6) 0.086(5) Uani 1 1 d . . .
H2B H 0.8613 -0.3245 0.5752 0.103 Uiso 1 1 calc R A 1
N3B N 0.7027(10) -0.4154(13) 0.5747(4) 0.064(4) Uani 1 1 d . . .
H3B H 0.7536 -0.4349 0.5884 0.076 Uiso 1 1 calc R A .
N4B N 0.5933(9) -0.2033(13) 0.5736(5) 0.060(4) Uani 1 1 d . . .
H4B H 0.5649 -0.2135 0.5478 0.072 Uiso 1 1 calc R A .
N5B N 0.6976(10) -0.2943(12) 0.5023(4) 0.060(4) Uani 1 1 d . . .
H5B1 H 0.6405 -0.3052 0.4962 0.072 Uiso 1 1 calc R A .
H5B2 H 0.7197 -0.2398 0.484 0.072 Uiso 1 1 calc R . .
Fe1 Fe 0.78828(13) -0.23423(16) 0.71693(6) 0.0334(5) Uani 1 1 d . . .
C1 C 0.7727(8) -0.0695(12) 0.7268(4) 0.029(3) Uani 1 1 d . . .
C2 C 0.7620(10) -0.2240(13) 0.6574(5) 0.045(4) Uani 1 1 d . A .
C3 C 0.9083(11) -0.1976(13) 0.7013(5) 0.048(4) Uani 1 1 d . . .
C4 C 0.8145(10) -0.2464(12) 0.7778(5) 0.043(4) Uani 1 1 d . . .
C5 C 0.6659(12) -0.2709(14) 0.7254(6) 0.058(5) Uani 1 1 d . . .
C6 C 0.8117(9) -0.3983(12) 0.7098(4) 0.038(3) Uani 1 1 d . . .
N1 N 0.7697(7) 0.0301(9) 0.7337(4) 0.032(3) Uani 1 1 d . . .
N2 N 0.7412(9) -0.2172(12) 0.6218(4) 0.055(4) Uani 1 1 d . . .
N3 N 0.9772(9) -0.1738(12) 0.6906(5) 0.055(4) Uani 1 1 d . . .
N4 N 0.8319(9) -0.2625(13) 0.8153(4) 0.059(4) Uani 1 1 d . . .
N5 N 0.5986(11) -0.3005(17) 0.7332(8) 0.107(7) Uani 1 1 d . . .
N6 N 0.8298(9) -0.4957(10) 0.7053(4) 0.054(4) Uani 1 1 d . . .
O1 O 0.8874(9) 0.6396(12) 0.8905(4) 0.082(4) Uani 1 1 d . . .
O2 O 0.0951(9) 0.8975(15) 0.6305(5) 0.100(5) Uani 1 1 d . . .
O3 O 0.5476(10) 0.8498(15) 0.8077(6) 0.112(5) Uani 1 1 d . . .
O4 O 0.7384(12) 0.8968(15) 0.4427(5) 0.122(6) Uani 1 1 d . . .
O5 O 0.4477(8) 0.5785(13) 0.7225(6) 0.106(6) Uani 1 1 d . . .
O6 O 0.1652(16) 0.7761(19) 0.5540(12) 0.228(15) Uani 1 1 d . . .
O7 O 0.6707(14) 0.7753(19) 0.8695(7) 0.151(7) Uiso 1 1 d . . .
O8A O 0.101(3) 0.421(5) 0.3928(16) 0.084(16) Uiso 0.33 1 d P . .
O8B O 0.151(4) 0.496(5) 0.3831(17) 0.094(19) Uiso 0.33 1 d P . .
O8C O 0.116(4) 0.472(5) 0.3865(15) 0.063(12) Uiso 0.33 1 d P . .
O9A O 0.3329(18) 0.878(3) 0.5585(9) 0.088(8) Uiso 0.5 1 d P . .
O9B O 0.452(2) 0.466(4) 0.8096(12) 0.133(13) Uiso 0.5 1 d P . .
Cl1 Cl 0.4740(4) 0.7403(5) 0.4617(2) 0.107(2) Uani 1 1 d D . .
O1A O 0.5186(11) 0.6334(12) 0.4706(7) 0.167(10) Uani 1 1 d D B .
O2A1 O 0.4944(17) 0.8323(19) 0.4909(8) 0.091(12) Uiso 0.48(3) 1 d PD B 1
O3A1 O 0.3830(11) 0.731(2) 0.4533(9) 0.078(10) Uiso 0.48(3) 1 d PD B 1
O4A1 O 0.511(2) 0.780(3) 0.4186(8) 0.18(2) Uiso 0.48(3) 1 d PD B 1
O2A2 O 0.412(2) 0.757(3) 0.4982(10) 0.26(3) Uiso 0.52(3) 1 d PD B 2
O3A2 O 0.5319(15) 0.8377(17) 0.4617(9) 0.092(11) Uiso 0.52(3) 1 d PD B 2
O4A2 O 0.4241(19) 0.735(2) 0.4232(8) 0.119(13) Uiso 0.52(3) 1 d PD B 2
Cl2 Cl 0.0659(5) 0.7042(8) 0.4520(3) 0.123(3) Uani 1 1 d . . .
O1B O 0.0202(18) 0.649(3) 0.4188(8) 0.204(13) Uani 1 1 d . . .
O2B O 0.1555(13) 0.714(3) 0.4409(10) 0.214(14) Uani 1 1 d . . .
O3B O 0.0604(17) 0.644(2) 0.4921(8) 0.199(12) Uani 1 1 d . . .
O4B O 0.026(2) 0.818(2) 0.4571(10) 0.238(15) Uani 1 1 d . . .

loop_
_atom_site_aniso_label
_atom_site_aniso_U_11
_atom_site_aniso_U_22
_atom_site_aniso_U_33
_atom_site_aniso_U_23
_atom_site_aniso_U_13
_atom_site_aniso_U_12
Co1 0.0327(9) 0.0255(10) 0.0346(10) -0.0007(8) -0.0050(7) 0.0000(8)
C1A 0.090(13) 0.043(9) 0.030(8) 0.000(7) -0.012(8) -0.003(9)
C2A 0.085(13) 0.062(11) 0.042(9) -0.007(9) -0.026(9) -0.002(10)
C3A 0.063(11) 0.065(12) 0.066(11) 0.002(9) -0.051(9) 0.012(9)
C4A 0.047(9) 0.042(9) 0.076(12) -0.003(8) -0.005(8) 0.018(7)
C5A 0.052(9) 0.028(7) 0.053(9) -0.009(7) 0.002(7) 0.006(7)
C6A 0.067(10) 0.048(10) 0.051(9) -0.015(8) 0.027(8) 0.003(8)
C7A 0.092(14) 0.034(9) 0.048(10) 0.007(8) -0.001(9) -0.010(9)
C8A 0.064(11) 0.056(11) 0.054(10) 0.013(8) -0.009(9) 0.001(9)
C9A 0.054(10) 0.039(9) 0.062(11) 0.006(8) -0.013(8) -0.001(7)
C10A 0.045(9) 0.053(10) 0.060(11) -0.017(8) 0.007(8) -0.006(8)
C11A 0.047(9) 0.045(9) 0.070(11) 0.001(8) -0.006(8) -0.009(7)
C12A 0.090(14) 0.049(11) 0.073(13) -0.010(9) 0.007(10) 0.012(10)
C12B 0.14(2) 0.090(17) 0.063(13) -0.024(12) -0.009(13) 0.002(15)
N1A 0.048(7) 0.035(7) 0.050(7) 0.008(6) -0.004(6) -0.006(6)
N2A 0.021(5) 0.045(7) 0.060(8) -0.003(6) -0.003(5) -0.005(5)
N3A 0.059(8) 0.036(7) 0.040(7) 0.003(6) 0.002(6) -0.001(6)
N4A 0.051(8) 0.041(7) 0.047(7) -0.008(6) -0.009(6) -0.004(6)
N5A 0.058(8) 0.011(5) 0.057(8) -0.004(5) -0.012(6) -0.003(5)
Co2 0.0502(12) 0.0444(12) 0.0325(10) -0.0019(9) -0.0116(8) 0.0029(10)
C4B 0.087(15) 0.120(18) 0.049(11) -0.007(12) 0.000(10) 0.049(14)
C5B 0.100(15) 0.051(11) 0.056(11) -0.012(9) -0.017(10) 0.028(10)
C6B 0.14(2) 0.042(11) 0.081(15) -0.005(10) -0.048(13) 0.014(12)
C7B 0.20(3) 0.075(16) 0.060(14) 0.036(12) 0.005(16) -0.025(17)
C8B 0.078(15) 0.095(18) 0.094(17) 0.025(14) -0.007(12) -0.014(13)
C9B 0.067(13) 0.14(2) 0.065(13) 0.000(14) 0.005(10) -0.003(14)
C10B 0.107(18) 0.073(16) 0.095(18) 0.000(13) -0.015(14) 0.032(13)
C11B 0.16(3) 0.063(15) 0.11(2) 0.010(14) -0.030(18) 0.052(16)
N1B 0.105(13) 0.067(11) 0.056(9) -0.011(8) -0.021(9) -0.017(10)
N2B 0.041(8) 0.119(15) 0.097(13) 0.017(12) -0.005(8) 0.017(9)
N3B 0.082(10) 0.058(9) 0.051(9) -0.003(7) -0.029(8) 0.002(8)
N4B 0.054(8) 0.060(9) 0.065(9) -0.009(7) -0.036(7) 0.010(7)
N5B 0.088(10) 0.046(8) 0.047(8) 0.000(6) -0.016(7) 0.021(7)
Fe1 0.0408(11) 0.0257(10) 0.0336(11) -0.0001(8) -0.0074(8) -0.0006(9)
C1 0.031(7) 0.029(8) 0.028(7) 0.009(6) -0.013(5) 0.000(6)
C2 0.060(10) 0.035(8) 0.041(9) -0.006(7) -0.007(7) -0.005(7)
C3 0.054(10) 0.032(8) 0.058(10) 0.005(7) -0.026(8) 0.008(8)
C4 0.059(9) 0.018(7) 0.051(9) -0.014(7) 0.011(7) -0.017(7)
C5 0.061(11) 0.044(10) 0.068(11) -0.027(8) 0.009(9) -0.024(8)
C6 0.052(9) 0.023(8) 0.039(8) 0.010(6) -0.010(7) -0.010(6)
N1 0.031(6) 0.024(6) 0.041(7) -0.001(5) -0.012(5) 0.004(5)
N2 0.072(9) 0.058(9) 0.035(7) 0.002(6) -0.015(6) 0.005(7)
N3 0.037(7) 0.052(9) 0.076(10) 0.008(7) 0.000(7) 0.010(7)
N4 0.061(9) 0.074(10) 0.042(8) 0.007(7) -0.009(6) -0.015(7)
N5 0.057(11) 0.088(14) 0.18(2) 0.010(13) 0.001(12) -0.036(10)
N6 0.079(10) 0.016(7) 0.068(9) 0.001(6) -0.019(7) -0.003(6)
O1 0.102(10) 0.084(10) 0.058(8) 0.013(7) 0.004(7) 0.011(8)
O2 0.082(10) 0.128(13) 0.092(11) 0.004(10) 0.018(8) -0.009(9)
O3 0.101(12) 0.099(12) 0.138(15) 0.007(11) 0.001(10) 0.001(9)
O4 0.163(16) 0.108(13) 0.095(12) 0.038(10) 0.043(11) 0.017(12)
O5 0.038(7) 0.081(10) 0.198(17) -0.021(11) 0.005(9) 0.008(7)
O6 0.141(19) 0.105(16) 0.44(5) -0.10(2) 0.05(2) 0.033(14)
Cl1 0.093(4) 0.080(4) 0.148(6) -0.012(4) -0.062(4) 0.008(3)
O1A 0.168(18) 0.056(10) 0.28(3) -0.007(13) -0.146(18) 0.006(11)
Cl2 0.112(5) 0.141(7) 0.116(6) 0.035(5) 0.017(4) 0.030(5)
O1B 0.23(3) 0.21(3) 0.17(2) -0.08(2) -0.11(2) 0.04(2)
O2B 0.075(13) 0.29(3) 0.27(3) 0.12(3) 0.038(16) 0.043(16)
O3B 0.23(3) 0.21(3) 0.16(2) 0.113(19) 0.078(19) 0.05(2)
O4B 0.30(3) 0.14(2) 0.27(3) 0.05(2) 0.03(3) 0.15(2)

loop_
_atom_type_symbol
_atom_type_description
_atom_type_scat_dispersion_real
_atom_type_scat_dispersion_imag
_atom_type_scat_source
C C 0.0033 0.0016 'International Tables Vol C Tables 4.2.6.8 and 6.1.1.4'
H H 0 0 'International Tables Vol C Tables 4.2.6.8 and 6.1.1.4'
N N 0.0061 0.0033 'International Tables Vol C Tables 4.2.6.8 and 6.1.1.4'
O O 0.0106 0.006 'International Tables Vol C Tables 4.2.6.8 and 6.1.1.4'
Cl Cl 0.1484 0.1585 'International Tables Vol C Tables 4.2.6.8 and 6.1.1.4'
Fe Fe 0.3463 0.8444 'International Tables Vol C Tables 4.2.6.8 and 6.1.1.4'
Co Co 0.3494 0.9721 'International Tables Vol C Tables 4.2.6.8 and 6.1.1.4'

loop_
_geom_angle_atom_site_label_1
_geom_angle_atom_site_label_2
_geom_angle_atom_site_label_3
_geom_angle
N1 Co1 N3A 88.3(5)
N1 Co1 N5A 172.4(5)
N3A Co1 N5A 84.6(5)
N1 Co1 N2A 92.9(5)
N3A Co1 N2A 85.2(5)
N5A Co1 N2A 83.7(5)
N1 Co1 N1A 93.9(5)
N3A Co1 N1A 175.8(5)
N5A Co1 N1A 93.0(5)
N2A Co1 N1A 91.1(5)
N1 Co1 N4A 90.4(5)
N3A Co1 N4A 98.0(5)
N5A Co1 N4A 93.4(5)
N2A Co1 N4A 175.4(5)
N1A Co1 N4A 85.5(5)
N1A C1A C2A 115.3(13)
C1A C2A C3A 113.6(13)
N2A C3A C2A 111.4(13)
N2A C4A C5A 110.1(11)
C12A C5A N5A 114.9(13)
C12A C5A C6A 116.1(13)
N5A C5A C6A 103.0(11)
C12A C5A C4A 109.2(13)
N5A C5A C4A 102.8(12)
C6A C5A C4A 110.0(13)
N3A C6A C5A 110.3(11)
C8A C7A N3A 115.2(13)
C7A C8A C9A 112.0(14)
C8A C9A N4A 112.6(13)
N4A C10A C11A 108.3(13)
C10A C11A N1A 105.6(12)
C1A N1A C11A 113.9(12)
C1A N1A Co1 115.5(9)
C11A N1A Co1 109.8(9)
C3A N2A C4A 109.9(12)
C3A N2A Co1 117.4(9)
C4A N2A Co1 109.0(9)
C6A N3A C7A 113.7(12)
C6A N3A Co1 109.3(9)
C7A N3A Co1 117.4(9)
C10A N4A C9A 112.5(12)
C10A N4A Co1 106.6(9)
C9A N4A Co1 116.0(9)
C5A N5A Co1 102.6(8)
N2 Co2 N5B 173.4(6)
N2 Co2 N3B 90.3(6)
N5B Co2 N3B 85.3(6)
N2 Co2 N4B 88.7(6)
N5B Co2 N4B 96.9(6)
N3B Co2 N4B 97.4(6)
N2 Co2 N2B 88.7(7)
N5B Co2 N2B 86.0(7)
N3B Co2 N2B 85.9(7)
N4B Co2 N2B 175.7(7)
N2 Co2 N1B 92.3(6)
N5B Co2 N1B 91.9(6)
N3B Co2 N1B 176.7(7)
N4B Co2 N1B 84.6(7)
N2B Co2 N1B 92.2(8)
N1B C1B1 C2B1 108(3)
C3B1 C2B1 C1B1 123(4)
C2B1 C3B1 N2B 106(4)
C2B2 C1B2 N1B 111(5)
C1B2 C2B2 C3B2 102(6)
N2B C3B2 C2B2 101(5)
C5B C4B N2B 110.0(14)
N5B C5B C6B 105.7(16)
N5B C5B C4B 101.8(16)
C6B C5B C4B 114.5(16)
N5B C5B C12B 111.6(16)
C6B C5B C12B 110.8(17)
C4B C5B C12B 112.0(17)
N3B C6B C5B 106.5(15)
C8B C7B N3B 112.1(16)
C7B C8B C9B 116(2)
N4B C9B C8B 112.3(17)
C11B C10B N4B 107.8(19)
C10B C11B N1B 114.2(18)
C1B1 N1B C11B 109(3)
C1B1 N1B C1B2 24(2)
C11B N1B C1B2 133(3)
C1B1 N1B Co2 119(2)
C11B N1B Co2 106.5(14)
C1B2 N1B Co2 105(2)
C3B2 N2B C3B1 38(2)
C3B2 N2B C4B 129(3)
C3B1 N2B C4B 104(2)
C3B2 N2B Co2 123(3)
C3B1 N2B Co2 119(2)
C4B N2B Co2 103.6(12)
C6B N3B C7B 110.2(17)
C6B N3B Co2 109.6(11)
C7B N3B Co2 122.2(13)
C10B N4B C9B 112.8(17)
C10B N4B Co2 109.0(13)
C9B N4B Co2 118.8(12)
C5B N5B Co2 102.6(10)
C2 Fe1 C6 89.3(6)
C2 Fe1 C1 93.9(6)
C6 Fe1 C1 175.6(6)
C2 Fe1 C4 179.4(6)
C6 Fe1 C4 90.3(6)
C1 Fe1 C4 86.6(5)
C2 Fe1 C5 86.6(7)
C6 Fe1 C5 89.4(6)
C1 Fe1 C5 93.8(6)
C4 Fe1 C5 93.0(7)
C2 Fe1 C3 86.9(6)
C6 Fe1 C3 90.1(6)
C1 Fe1 C3 87.1(6)
C4 Fe1 C3 93.5(6)
C5 Fe1 C3 173.5(7)
N1 C1 Fe1 174.8(11)
N2 C2 Fe1 176.3(15)
N3 C3 Fe1 176.9(14)
N4 C4 Fe1 175.2(13)
N5 C5 Fe1 173(2)
N6 C6 Fe1 176.9(13)
C1 N1 Co1 165.5(10)
C2 N2 Co2 165.1(13)
O8C O8A O8B 20(7)
O8C O8B O8A 21(7)
O8B O8C O8A 139(10)
O2A1 Cl1 O4A2 133.3(15)
O2A1 Cl1 O3A2 44.5(12)
O4A2 Cl1 O3A2 111.7(13)
O2A1 Cl1 O1A 113.7(11)
O4A2 Cl1 O1A 112.8(12)
O3A2 Cl1 O1A 111.4(11)
O2A1 Cl1 O3A1 112.8(12)
O4A2 Cl1 O3A1 46.7(13)
O3A2 Cl1 O3A1 132.2(14)
O1A Cl1 O3A1 116.3(11)
O2A1 Cl1 O2A2 63.9(16)
O4A2 Cl1 O2A2 107.4(14)
O3A2 Cl1 O2A2 107.3(13)
O1A Cl1 O2A2 105.8(13)
O3A1 Cl1 O2A2 61.5(16)
O2A1 Cl1 O4A1 104.9(13)
O4A2 Cl1 O4A1 58.6(16)
O3A2 Cl1 O4A1 62.1(15)
O1A Cl1 O4A1 103.9(12)
O3A1 Cl1 O4A1 103.5(12)
O2A2 Cl1 O4A1 150.3(17)
O1B Cl2 O3B 113(2)
O1B Cl2 O2B 110.1(19)
O3B Cl2 O2B 108.0(16)
O1B Cl2 O4B 105.5(19)
O3B Cl2 O4B 108.2(17)
O2B Cl2 O4B 112(2)

loop_
_geom_bond_atom_site_label_1
_geom_bond_atom_site_label_2
_geom_bond_distance
Co1 N1 1.908(11)
Co1 N3A 1.949(11)
Co1 N5A 1.951(10)
Co1 N2A 1.953(11)
Co1 N1A 1.955(12)
Co1 N4A 1.978(12)
C1A N1A 1.454(18)
C1A C2A 1.49(2)
C2A C3A 1.51(2)
C3A N2A 1.487(19)
C4A N2A 1.495(18)
C4A C5A 1.55(2)
C5A C12A 1.47(2)
C5A N5A 1.486(18)
C5A C6A 1.51(2)
C6A N3A 1.447(18)
C7A C8A 1.46(2)
C7A N3A 1.550(19)
C8A C9A 1.49(2)
C9A N4A 1.500(19)
C10A N4A 1.451(18)
C10A C11A 1.49(2)
C11A N1A 1.532(19)
C12B C5B 1.56(2)
Co2 N2 1.914(13)
Co2 N5B 1.924(13)
Co2 N3B 1.935(15)
Co2 N4B 1.953(13)
Co2 N2B 1.967(14)
Co2 N1B 1.992(16)
C1B1 N1B 1.40(4)
C1B1 C2B1 1.61(6)
C2B1 C3B1 1.39(7)
C3B1 N2B 1.55(5)
C1B2 C2B2 1.32(7)
C1B2 N1B 1.69(6)
C2B2 C3B2 1.57(9)
C3B2 N2B 1.27(5)
C4B C5B 1.54(3)
C4B N2B 1.58(3)
C5B N5B 1.42(2)
C5B C6B 1.53(3)
C6B N3B 1.47(2)
C7B C8B 1.49(3)
C7B N3B 1.51(2)
C8B C9B 1.51(3)
C9B N4B 1.48(2)
C10B C11B 1.41(3)
C10B N4B 1.42(2)
C11B N1B 1.46(3)
Fe1 C2 1.875(16)
Fe1 C6 1.900(14)
Fe1 C1 1.901(14)
Fe1 C4 1.918(16)
Fe1 C5 1.933(17)
Fe1 C3 1.941(18)
C1 N1 1.146(15)
C2 N2 1.144(18)
C3 N3 1.136(19)
C4 N4 1.195(19)
C5 N5 1.11(2)
C6 N6 1.143(17)
O8A O8C 0.65(6)
O8A O8B 1.18(7)
O8B O8C 0.62(7)
Cl1 O2A1 1.408(17)
Cl1 O4A2 1.408(18)
Cl1 O3A2 1.412(17)
Cl1 O1A 1.413(13)
Cl1 O3A1 1.416(16)
Cl1 O2A2 1.480(19)
Cl1 O4A1 1.511(19)
Cl2 O1B 1.38(2)
Cl2 O3B 1.411(19)
Cl2 O2B 1.417(19)
Cl2 O4B 1.44(2)
